data_7234839
loop_
_publ_author_name
'Shunichiro Ito'
'Amane Hirose'
'Madoka Yamaguchi'
'Kazuo Tanaka'
'Yoshiki Chujo'

_publ_section_title
;
 Size-discrimination of volatile organic compounds utilizing gallium
 diiminate by luminescent chromism of crystallization-induced emission via
 encapsulation-triggered crystal-crystal transition
;
_journal_name_full 'Journal of Materials Chemistry C'
_journal_page_first 5564
_journal_page_last 5571
_journal_paper_doi 10.1039/C6TC01819J
_journal_volume 4
_journal_year 2016
_chemical_formula_moiety 'C27 H21 Cl2 Ga N2, (C4 H8 O)0.5'
_chemical_formula_structural 'C27 H21 Cl2 Ga N2 (C4 H8 O)0.5'
_chemical_formula_sum 'C29 H25 Cl2 Ga N2 O0.5'
_chemical_formula_weight 550.151
_chemical_name_common Ga_THF
_space_group_crystal_system tetragonal
_space_group_IT_number 109
_space_group_name_Hall 'I 4bw -2'
_space_group_name_H-M_alt 'I 41 m d'
_cell_angle_alpha 90
_cell_angle_beta 90
_cell_angle_gamma 90
_cell_formula_units_Z 8
_cell_length_a 29.6117(3)
_cell_length_b 29.6117(3)
_cell_length_c 6.01011(10)
_cell_measurement_reflns_used 20
_cell_measurement_temperature 298
_cell_measurement_theta_max 70
_cell_measurement_theta_min 4
_cell_volume 5269.98(12)
_computing_cell_refinement 'PDXL Version 2.3.1.0 (Rigaku, 2014)'
_computing_data_collection 'Rigaku SmartLab'
_computing_publication_material 'PDXL Version 2.3.1.0 (Rigaku, 2014)'
_computing_structure_refinement 'PDXL Version 2.3.1.0 (Rigaku, 2014)'
_computing_structure_solution 'PDXL Version 2.3.1.0 (Rigaku, 2014)'
_diffrn_ambient_temperature 298
_diffrn_measurement_device_type 'Rigaku SmartLabGuidance'
_diffrn_measurement_method 2\q
_diffrn_radiation_type 'Cu K\a'
_diffrn_radiation_wavelength 1.540593
_exptl_crystal_colour yellow
_exptl_crystal_density_diffrn 1.39
_exptl_crystal_F_000 2256.00
_exptl_crystal_preparation Luminescent
_pd_calc_method 'Rietveld Refinement'
_pd_char_colour yellow
_pd_meas_2theta_range_inc 0.0100
_pd_meas_2theta_range_max 70.0000
_pd_meas_2theta_range_min 5.0000
_pd_meas_number_of_points 6501
_pd_proc_ls_pref_orient_corr
;
    Spherical harmonics
    Maximum harmonic order: 4
;
_pd_proc_ls_prof_R_factor 0.0213
_pd_proc_ls_prof_wR_expected 0.0234
_pd_proc_ls_prof_wR_factor 0.0281
_refine_ls_goodness_of_fit_all 1.1934
_refine_ls_hydrogen_treatment mixed
_refine_ls_matrix_type full
_refine_ls_number_constraints 2
_refine_ls_number_parameters 144
_refine_ls_number_restraints 101
_refine_ls_shift/su_max 0.0010
_refine_ls_structure_factor_coef Fsqd
_refine_ls_weighting_scheme sigma
_reflns_d_resolution_high 1.3442
_reflns_d_resolution_low 14.8059
_reflns_limit_h_max 22
_reflns_limit_h_min 0
_reflns_limit_k_max 22
_reflns_limit_k_min 0
_reflns_limit_l_max 4
_reflns_limit_l_min 0
_reflns_number_total 356
_cod_data_source_file J-Mater-Chem-C-2016-4-5564.cif
_cod_data_source_block Ga_THF
_cod_original_cell_volume 5270.00(12)
_cod_database_code 7234839
_rigaku_reference_intensity_ratio 1.91

loop_
_symmetry_equiv_pos_site_id
_symmetry_equiv_pos_as_xyz
1 x,y,z
2 -x,-y,z
3 y,1/2+x,1/4+z
4 -y,1/2-x,1/4+z
5 -x,y,z
6 x,-y,z
7 -y,1/2+x,1/4+z
8 y,1/2-x,1/4+z
9 1/2+x,1/2+y,1/2+z
10 1/2-x,1/2-y,1/2+z
11 1/2+y,1+x,3/4+z
12 1/2-y,1-x,3/4+z
13 1/2-x,1/2+y,1/2+z
14 1/2+x,1/2-y,1/2+z
15 1/2-y,1+x,3/4+z
16 1/2+y,1-x,3/4+z

loop_
_atom_site_label
_atom_site_type_symbol
_atom_site_fract_x
_atom_site_fract_y
_atom_site_fract_z
_atom_site_U_iso_or_equiv
_atom_site_adp_type
_atom_site_occupancy
Ga1 Ga 0.5 0.26592(5) 0.378286 0.0295(3) Uiso 1
Cl1 Cl 0.5 0.27402(10) 0.0227(5) 0.0295(3) Uiso 1
Cl2 Cl 0.5 0.19625(8) 0.4697(7) 0.0295(3) Uiso 1
O1 O 0.4809(9) 0.5189(8) 0.159(3) 0.090(8) Uiso 0.25
N1 N 0.44935(16) 0.29894(18) 0.5000(11) 0.0295(3) Uiso 1
C1 C 0.45621(15) 0.3388(2) 0.5827(13) 0.0295(3) Uiso 1
C2 C 0.5 0.3607(3) 0.588(2) 0.0295(3) Uiso 1
C3 C 0.40759(19) 0.2748(2) 0.5183(12) 0.0295(3) Uiso 1
C4 C 0.3933(2) 0.2492(2) 0.3437(12) 0.0295(3) Uiso 1
C5 C 0.3528(2) 0.2246(2) 0.3607(12) 0.0295(3) Uiso 1
C6 C 0.32769(18) 0.2248(2) 0.5525(15) 0.0295(3) Uiso 1
C7 C 0.3418(2) 0.2516(2) 0.7301(13) 0.0295(3) Uiso 1
C8 C 0.3826(2) 0.27573(19) 0.7122(12) 0.0295(3) Uiso 1
C9 C 0.41821(18) 0.37062(18) 0.6352(12) 0.0295(3) Uiso 1
C10 C 0.3850(2) 0.37697(19) 0.4844(13) 0.0295(3) Uiso 1
C11 C 0.3505(2) 0.4075(2) 0.5248(13) 0.0295(3) Uiso 1
C12 C 0.3502(2) 0.43112(19) 0.7265(13) 0.0295(3) Uiso 1
C13 C 0.3832(2) 0.42518(19) 0.8819(12) 0.0295(3) Uiso 1
C14 C 0.41806(18) 0.3941(2) 0.8300(12) 0.0295(3) Uiso 1
C15 C 0.4566(9) 0.4968(16) 0.337(4) 0.090(8) Uiso 0.25
C16 C 0.4847(11) 0.498(2) 0.542(3) 0.090(8) Uiso 0.25
C17 C 0.5298(10) 0.5139(14) 0.468(4) 0.090(8) Uiso 0.25
C18 C 0.5228(12) 0.5328(7) 0.244(4) 0.090(8) Uiso 0.25
H1 H 0.5 0.3914(7) 0.628(12) 0.0295(3) Uiso 1
H2 H 0.4100(4) 0.2480(5) 0.215(2) 0.0295(3) Uiso 1
H3 H 0.3428(5) 0.2076(5) 0.240(2) 0.0295(3) Uiso 1
H4 H 0.3002(4) 0.2086(5) 0.559(3) 0.0295(3) Uiso 1
H5 H 0.3249(5) 0.2528(5) 0.861(2) 0.0295(3) Uiso 1
H6 H 0.3922(5) 0.2928(5) 0.832(2) 0.0295(3) Uiso 1
H7 H 0.3856(4) 0.3617(5) 0.350(2) 0.0295(3) Uiso 1
H8 H 0.3272(4) 0.4111(5) 0.419(3) 0.0295(3) Uiso 1
H9 H 0.3264(5) 0.4512(4) 0.760(2) 0.0295(3) Uiso 1
H10 H 0.3821(5) 0.4416(5) 1.015(2) 0.0295(3) Uiso 1
H11 H 0.4410(4) 0.3901(5) 0.932(2) 0.0295(3) Uiso 1
H12 H 0.4284(10) 0.512(3) 0.362(7) 0.090(8) Uiso 0.25
H13 H 0.451(2) 0.4658(19) 0.296(8) 0.090(8) Uiso 0.25
H14 H 0.4719(14) 0.519(4) 0.648(7) 0.090(8) Uiso 0.25
H15 H 0.4868(17) 0.468(3) 0.607(12) 0.090(8) Uiso 0.25
H16 H 0.5410(19) 0.537(2) 0.568(6) 0.090(8) Uiso 0.25
H17 H 0.5506(15) 0.4888(19) 0.462(8) 0.090(8) Uiso 0.25
H18 H 0.524(2) 0.5652(8) 0.251(8) 0.090(8) Uiso 0.25
H19 H 0.5466(11) 0.522(2) 0.146(5) 0.090(8) Uiso 0.25

loop_
_atom_type_symbol
_atom_type_description
_atom_type_scat_dispersion_real
_atom_type_scat_dispersion_imag
_atom_type_scat_Cromer_Mann_a1
_atom_type_scat_Cromer_Mann_b1
_atom_type_scat_Cromer_Mann_a2
_atom_type_scat_Cromer_Mann_b2
_atom_type_scat_Cromer_Mann_a3
_atom_type_scat_Cromer_Mann_b3
_atom_type_scat_Cromer_Mann_a4
_atom_type_scat_Cromer_Mann_b4
_atom_type_scat_Cromer_Mann_c
_atom_type_scat_source
C C 0.017 0.009 2.31000 1.02000 1.58860 0.865000 20.8439 10.2075 0.568700 51.6512 0.215600
;
    International Tables for Crystallography Vol. C, Table 6.1.1.4 (1999),
    and KEK Report 88-14, 1-136.
;
Cl Cl 0.347 0.702 11.4604 7.19640 6.25560 1.64550 0.010400 1.16620 18.5194 47.7784 -9.5574
;
    International Tables for Crystallography Vol. C, Table 6.1.1.4 (1999),
    and KEK Report 88-14, 1-136.
;
Ga Ga -1.353 0.776 15.2354 6.70060 4.35910 2.96230 3.06690 0.241200 10.7805 61.4135 1.71890
;
    International Tables for Crystallography Vol. C, Table 6.1.1.4 (1999),
    and KEK Report 88-14, 1-136.
;
H H 0.000 0.000 0.489918 0.262003 0.196767 0.049879 20.6593 7.74039 49.5519 2.20159 0.001305
;
    International Tables for Crystallography Vol. C, Table 6.1.1.4 (1999).
;
N N 0.029 0.018 12.2126 3.13220 2.01250 1.16630 0.005700 9.89330 28.9975 0.582600 -11.529
;
    International Tables for Crystallography Vol. C, Table 6.1.1.4 (1999),
    and KEK Report 88-14, 1-136.
;
O O 0.046 0.032 3.04850 2.28680 1.54630 0.867000 13.2771 5.70110 0.323900 32.9089 0.250800
;
    International Tables for Crystallography Vol. C, Table 6.1.1.4 (1999),
    and KEK Report 88-14, 1-136.
;

loop_
_geom_angle_atom_site_label_1
_geom_angle_atom_site_label_2
_geom_angle_atom_site_label_3
_geom_angle
_geom_angle_publ_flag
_geom_angle_site_symmetry_1
_geom_angle_site_symmetry_2
_geom_angle_site_symmetry_3
Ga1 N1 C1 118.9(4) yes . . .
Ga1 N1 C3 116.5(5) yes . . .
Cl1 Ga1 Cl2 111.31(18) yes . . .
Cl1 Ga1 N1 108.6(3) yes . . .
Cl1 Ga1 N1 108.6(3) yes . . 5_655
Cl2 Ga1 N1 113.0(3) yes . . .
Cl2 Ga1 N1 113.0(3) yes . . 5_655
O1 C18 C17 110(3) yes . . .
N1 C1 C2 123.7(6) yes . . .
N1 C3 C8 121.1(7) yes . . .
N1 C3 C4 119.1(7) yes . . .
N1 C1 C9 122.3(6) yes . . .
C15 O1 C18 108(2) yes . . .
C1 N1 C3 124.0(6) yes . . .
C16 C15 O1 109(3) yes . . .
C2 C1 C9 112.7(6) yes . . .
C4 C3 C8 119.7(7) yes . . .
C3 C4 C5 119.8(8) yes . . .
C12 C13 C14 117.0(8) yes . . .
C11 C12 C13 121.7(7) yes . . .
C10 C11 C12 118.8(8) yes . . .
C9 C10 C11 120.7(8) yes . . .
C10 C9 C14 120.2(7) yes . . .
C1 C9 C14 120.2(7) yes . . .
C1 C9 C10 119.5(7) yes . . .
C3 C8 C7 120.9(8) yes . . .
C6 C7 C8 119.2(8) yes . . .
C9 C14 C13 121.5(7) yes . . .
C15 C16 C17 105(2) yes . . .
C5 C6 C7 118.9(7) yes . . .
C16 C17 C18 105(3) yes . . .
C4 C5 C6 121.4(8) yes . . .
O1 C18 H18 109(5) no . . .
O1 C18 H19 109(4) no . . .
O1 C15 H12 110(7) no . . .
O1 C15 H13 110(5) no . . .
C1 C2 H1 116.0(14) no . . .
C1 C2 H1 116.0(14) no 5_655 . .
C3 C4 H2 120.1(14) no . . .
C5 C4 H2 120.0(14) no . . .
C4 C5 H3 119.5(14) no . . .
C6 C5 H3 119.0(14) no . . .
C5 C6 H4 120.0(16) no . . .
C7 C6 H4 120.9(15) no . . .
C6 C7 H5 120.4(14) no . . .
C8 C7 H5 120.4(14) no . . .
C3 C8 H6 120.4(14) no . . .
C7 C8 H6 118.7(14) no . . .
C9 C10 H7 120.1(13) no . . .
C11 C10 H7 119.2(14) no . . .
C10 C11 H8 119.7(15) no . . .
C12 C11 H8 121.4(14) no . . .
C11 C12 H9 120.2(14) no . . .
C13 C12 H9 118.0(15) no . . .
C12 C13 H10 119.7(14) no . . .
C9 C14 H11 120.2(14) no . . .
C13 C14 H11 118.3(14) no . . .
C16 C15 H12 110(5) no . . .
C16 C15 H13 110(6) no . . .
C14 C13 H10 123.3(14) no . . .
C15 C16 H15 110(8) no . . .
C15 C16 H14 110(6) no . . .
C17 C18 H19 109(4) no . . .
C17 C18 H18 109(5) no . . .
C16 C17 H16 110(5) no . . .
C16 C17 H17 110(6) no . . .
C18 C17 H16 110(6) no . . .
C18 C17 H17 110(5) no . . .
H15 C16 C17 110(5) no . . .
H14 C16 C17 110(7) no . . .
H16 C17 H17 110(6) no . . .
H18 C18 H19 109(6) no . . .
H14 C16 H15 110(9) no . . .
H12 C15 H13 110(9) no . . .

loop_
_geom_bond_atom_site_label_1
_geom_bond_atom_site_label_2
_geom_bond_distance
_geom_bond_publ_flag
_geom_bond_site_symmetry_1
_geom_bond_site_symmetry_2
Ga1 Cl1 2.150(3) yes . .
Ga1 Cl2 2.135(3) yes . .
Ga1 N1 1.934(5) yes . .
Ga1 N1 1.934(5) yes . 5_655
O1 C18 1.40(4) yes . .
N1 C1 1.297(8) yes . .
N1 C3 1.433(8) yes . .
C15 O1 1.44(4) yes . .
C1 C2 1.450(6) yes . .
C1 C9 1.501(8) yes . .
C11 C12 1.400(11) yes . .
C3 C4 1.361(10) yes . .
C3 C8 1.380(10) yes . .
C4 C5 1.407(9) yes . .
C15 C16 1.49(3) yes . .
C5 C6 1.371(11) yes . .
C9 C14 1.361(10) yes . .
C10 C11 1.385(9) yes . .
C9 C10 1.350(9) yes . .
C16 C17 1.48(5) yes . .
C13 C14 1.419(9) yes . .
C7 C8 1.409(9) yes . .
C6 C7 1.394(11) yes . .
C12 C13 1.362(10) yes . .
C17 C18 1.47(4) yes . .
C2 H1 0.94(3) no . .
C4 H2 0.921(15) no . .
C5 H3 0.931(15) no . .
C16 H14 0.97(9) no . .
C16 H15 0.97(10) no . .
C6 H4 0.945(14) no . .
C7 H5 0.932(16) no . .
C8 H6 0.923(15) no . .
C10 H7 0.924(15) no . .
C11 H8 0.944(16) no . .
C12 H9 0.944(14) no . .
C13 H10 0.935(15) no . .
C14 H11 0.922(15) no . .
C15 H12 0.96(6) no . .
C17 H16 0.97(6) no . .
C17 H17 0.97(6) no . .
C15 H13 0.96(7) no . .
C18 H18 0.96(3) no . .
C18 H19 0.97(5) no . .
